data_4350113
loop_
_publ_author_name
'Cheruzel, Lionel E.'
'Cecil, Matthew R.'
'Edison, Sara E.'
'Mashuta, Mark S.'
'Baldwin, Michael J.'
'Buchanan, Robert M.'

_publ_section_title
;
 Structural and spectroscopic characterization of copper(II) complexes of
 a new bisamide functionalized imidazole tripod and evidence for the
 formation of a mononuclear end-on Cu-OOH species.
;
_journal_issue 8
_journal_name_full 'Inorganic chemistry'
_journal_page_first 3191
_journal_page_last 3202
_journal_paper_doi 10.1021/ic051280s
_journal_volume 45
_journal_year 2006
_chemical_formula_moiety 'C25 H39 N9 O2, H2 O'
_chemical_formula_sum 'C25 H41 N9 O3'
_chemical_formula_weight 515.67
_chemical_melting_point 92.5(5)
_chemical_name_common L2
_chemical_name_systematic
; 
 (Bis-(1-methyl-4-pivalamidoimidazol-2-yl)methyl)
((1-methylimidazol-2-yl)methyl)amine 
;
_space_group_IT_number 15
_space_group_name_Hall '-C 2yc'
_space_group_name_H-M_alt 'C 1 2/c 1'
_symmetry_cell_setting monoclinic
_symmetry_space_group_name_Hall '-C 2yc'
_symmetry_space_group_name_H-M 'C 1 2/c 1'
_atom_sites_solution_hydrogens geom
_atom_sites_solution_primary direct
_atom_sites_solution_secondary difmap
_audit_creation_method SHELXL-97
_cell_angle_alpha 90.00
_cell_angle_beta 97.948(3)
_cell_angle_gamma 90.00
_cell_formula_units_Z 8
_cell_length_a 29.757(6)
_cell_length_b 11.358(2)
_cell_length_c 19.493(4)
_cell_measurement_reflns_used 7543
_cell_measurement_temperature 100(2)
_cell_measurement_theta_max 28.04
_cell_measurement_theta_min 1.92
_cell_volume 6525(2)
_computing_cell_refinement 'SAINT 6.22 (Bruker, 2001)'
_computing_data_collection 'SMART 5.625 (Bruker, 2001)'
_computing_data_reduction 'SAINT 6.22 (Bruker, 2001)'
_computing_molecular_graphics 'SHELXTL 6.12 (Bruker, 2001)'
_computing_publication_material 'SHELXTL 6.12 (Bruker, 2001)'
_computing_structure_refinement 'SHELXL-97 (Sheldrick, 1997)'
_computing_structure_solution 'SHELXS-90 (Sheldrick, 1990)'
_diffrn_ambient_temperature 100(2)
_diffrn_measured_fraction_theta_full 0.955
_diffrn_measured_fraction_theta_max 0.955
_diffrn_measurement_device_type 'Bruker SMART APEX'
_diffrn_measurement_method \w-scans
_diffrn_radiation_monochromator graphite
_diffrn_radiation_source 'fine-focus sealed tube'
_diffrn_radiation_type MoK\a
_diffrn_radiation_wavelength 0.71073
_diffrn_reflns_av_R_equivalents 0.0231
_diffrn_reflns_av_sigmaI/netI 0.0252
_diffrn_reflns_limit_h_max 37
_diffrn_reflns_limit_h_min -39
_diffrn_reflns_limit_k_max 14
_diffrn_reflns_limit_k_min -14
_diffrn_reflns_limit_l_max 25
_diffrn_reflns_limit_l_min -25
_diffrn_reflns_number 27922
_diffrn_reflns_theta_full 28.04
_diffrn_reflns_theta_max 28.04
_diffrn_reflns_theta_min 1.92
_diffrn_standards_decay_% <0.1
_diffrn_standards_interval_count 0
_diffrn_standards_interval_time 0
_diffrn_standards_number 0
_exptl_absorpt_coefficient_mu 0.072
_exptl_absorpt_correction_T_max 0.99
_exptl_absorpt_correction_T_min 0.97
_exptl_absorpt_correction_type multi-scan
_exptl_absorpt_process_details
;
  Sheldrick, G. M.; SADABS (1996).

;
_exptl_crystal_colour colorless
_exptl_crystal_density_diffrn 1.050
_exptl_crystal_density_method 'not measured'
_exptl_crystal_description plate
_exptl_crystal_F_000 2224
_exptl_crystal_size_max 0.45
_exptl_crystal_size_mid 0.25
_exptl_crystal_size_min 0.15
_refine_diff_density_max 0.590
_refine_diff_density_min -0.388
_refine_diff_density_rms 0.044
_refine_ls_extinction_method none
_refine_ls_goodness_of_fit_ref 1.025
_refine_ls_hydrogen_treatment mixed
_refine_ls_matrix_type full
_refine_ls_number_parameters 359
_refine_ls_number_reflns 7543
_refine_ls_number_restraints 0
_refine_ls_restrained_S_all 1.025
_refine_ls_R_factor_all 0.0862
_refine_ls_R_factor_gt 0.0677
_refine_ls_shift/su_max 0.003
_refine_ls_shift/su_mean 0.000
_refine_ls_structure_factor_coef Fsqd
_refine_ls_weighting_details 'calc w=1/[\s^2^(Fo^2^)+(0.0176P)^2^+11.1862P] where P=(Fo^2^+2Fc^2^)/3'
_refine_ls_weighting_scheme calc
_refine_ls_wR_factor_gt 0.1261
_refine_ls_wR_factor_ref 0.1324
_reflns_number_gt 5564
_reflns_number_total 7543
_reflns_threshold_expression >2sigma(I)
_cod_data_source_file ic051280ssi20050729_115254.cif
_cod_data_source_block L2
_cod_depositor_comments
;
The following automatic conversions were performed:

data item '_chemical_melting_point' value '92-93' was changed to
'92.5(5)' -- the average value was taken and precision was estimated.

data item '_symmetry_cell_setting' value 'Monoclinic' was changed to
'monoclinic' in accordance with the
/home/saulius/struct/COD-crude-data/automatic-downloads/DataCite-retrospective/ACS/depositions/lib/dictionaries/cif_core.dic
dictionary named 'cif_core.dic' version 2.4.2 last updated on
2011-04-26.

Automatic conversion script
Id: cif_fix_values 6909 2019-04-08 15:41:33Z antanas 
;
_cod_original_sg_symbol_H-M 'C 2/c'
_cod_database_code 4350113

loop_
_symmetry_equiv_pos_as_xyz
'x, y, z'
'-x, y, -z+1/2'
'x+1/2, y+1/2, z'
'-x+1/2, y+1/2, -z+1/2'
'-x, -y, -z'
'x, -y, z-1/2'
'-x+1/2, -y+1/2, -z'
'x+1/2, -y+1/2, z-1/2'

loop_
_atom_site_label
_atom_site_type_symbol
_atom_site_fract_x
_atom_site_fract_y
_atom_site_fract_z
_atom_site_U_iso_or_equiv
_atom_site_adp_type
_atom_site_occupancy
_atom_site_symmetry_multiplicity
_atom_site_calc_flag
_atom_site_refinement_flags
H3OB H 0.0852(10) 0.579(3) 0.6188(16) 0.093(10) Uiso 1 1 d .
H3OA H 0.0995(10) 0.618(3) 0.6874(17) 0.097(11) Uiso 1 1 d .
H7N H -0.1139(9) 0.701(2) -0.0209(13) 0.067(8) Uiso 1 1 d .
H4N H 0.1671(8) 0.469(2) 0.1308(11) 0.055(7) Uiso 1 1 d .
N1 N 0.06398(5) 0.62038(15) -0.10892(8) 0.0413(4) Uani 1 1 d .
N2 N 0.14335(5) 0.50138(15) 0.00442(8) 0.0428(4) Uani 1 1 d .
N3 N 0.16665(5) 0.66066(15) -0.04605(8) 0.0418(4) Uani 1 1 d .
N4 N 0.18716(5) 0.51237(16) 0.11598(9) 0.0432(4) Uani 1 1 d .
N5 N -0.03881(5) 0.64969(17) -0.04484(8) 0.0479(4) Uani 1 1 d .
N6 N 0.02155(6) 0.7384(2) 0.01007(11) 0.0764(7) Uani 1 1 d .
N7 N -0.09870(6) 0.7613(2) -0.00786(10) 0.0603(6) Uani 1 1 d .
N8 N 0.08655(6) 0.7411(2) -0.25509(10) 0.0607(5) Uani 1 1 d .
N9 N 0.05170(6) 0.86140(18) -0.19105(11) 0.0608(5) Uani 1 1 d .
O1 O 0.24927(5) 0.62291(14) 0.14586(7) 0.0548(4) Uani 1 1 d .
O2 O -0.09206(6) 0.9405(2) 0.04149(13) 0.1047(8) Uani 1 1 d .
O3 O 0.10341(6) 0.5614(2) 0.65490(10) 0.0747(6) Uani 1 1 d .
C1 C 0.17554(6) 0.55950(18) 0.04968(10) 0.0399(4) Uani 1 1 d .
C2 C 0.19056(6) 0.65747(18) 0.01978(10) 0.0421(4) Uani 1 1 d .
H2 H 0.2128 0.7120 0.0399 0.051 Uiso 1 1 calc R
C3 C 0.22354(6) 0.54678(18) 0.16100(10) 0.0399(4) Uani 1 1 d .
C4 C 0.13889(6) 0.56621(18) -0.05265(10) 0.0404(4) Uani 1 1 d .
C5 C 0.03777(6) 0.64649(19) -0.17660(10) 0.0424(5) Uani 1 1 d .
H5A H 0.0060 0.6645 -0.1707 0.051 Uiso 1 1 calc R
H5B H 0.0377 0.5768 -0.2071 0.051 Uiso 1 1 calc R
C6 C 0.23048(6) 0.48509(19) 0.23151(10) 0.0446(5) Uani 1 1 d .
C7 C 0.03620(6) 0.5640(2) -0.06191(11) 0.0492(5) Uani 1 1 d .
H7A H 0.0563 0.5261 -0.0235 0.059 Uiso 1 1 calc R
H7B H 0.0174 0.5018 -0.0872 0.059 Uiso 1 1 calc R
C8 C 0.10428(6) 0.54810(19) -0.11506(10) 0.0438(5) Uani 1 1 d .
H8A H 0.1172 0.5707 -0.1573 0.053 Uiso 1 1 calc R
H8B H 0.0956 0.4640 -0.1190 0.053 Uiso 1 1 calc R
C9 C 0.00625(6) 0.6496(2) -0.03297(10) 0.0531(6) Uani 1 1 d .
C10 C 0.05787(6) 0.7487(2) -0.20913(10) 0.0459(5) Uani 1 1 d .
C11 C 0.16870(7) 0.7538(2) -0.09707(11) 0.0525(5) Uani 1 1 d .
H11A H 0.1703 0.7186 -0.1426 0.079 Uiso 1 1 calc R
H11B H 0.1957 0.8023 -0.0835 0.079 Uiso 1 1 calc R
H11C H 0.1415 0.8030 -0.0994 0.079 Uiso 1 1 calc R
C12 C 0.21951(8) 0.3537(2) 0.22512(12) 0.0548(5) Uani 1 1 d .
H12A H 0.2279 0.3156 0.2702 0.082 Uiso 1 1 calc R
H12B H 0.2367 0.3180 0.1911 0.082 Uiso 1 1 calc R
H12C H 0.1870 0.3432 0.2100 0.082 Uiso 1 1 calc R
C13 C 0.19964(8) 0.5440(2) 0.27794(12) 0.0589(6) Uani 1 1 d .
H13A H 0.2053 0.5097 0.3245 0.088 Uiso 1 1 calc R
H13B H 0.1678 0.5314 0.2585 0.088 Uiso 1 1 calc R
H13C H 0.2060 0.6286 0.2807 0.088 Uiso 1 1 calc R
C14 C -0.05205(7) 0.7408(2) -0.00682(12) 0.0603(7) Uani 1 1 d .
C15 C -0.11621(8) 0.8611(3) 0.01560(14) 0.0703(8) Uani 1 1 d .
C16 C -0.16800(8) 0.8746(3) 0.00736(14) 0.0681(7) Uani 1 1 d .
C17 C -0.19303(8) 0.7831(2) -0.03986(15) 0.0709(8) Uani 1 1 d .
H17A H -0.1886 0.7052 -0.0183 0.106 Uiso 1 1 calc R
H17B H -0.1812 0.7828 -0.0843 0.106 Uiso 1 1 calc R
H17C H -0.2255 0.8020 -0.0475 0.106 Uiso 1 1 calc R
C18 C 0.28020(7) 0.5014(2) 0.26324(12) 0.0613(6) Uani 1 1 d .
H18A H 0.2873 0.5856 0.2668 0.092 Uiso 1 1 calc R
H18B H 0.3000 0.4631 0.2337 0.092 Uiso 1 1 calc R
H18C H 0.2851 0.4659 0.3095 0.092 Uiso 1 1 calc R
C19 C -0.18211(9) 0.8799(3) 0.07699(15) 0.0912(10) Uani 1 1 d .
H19A H -0.2142 0.9022 0.0729 0.137 Uiso 1 1 calc R
H19B H -0.1637 0.9384 0.1051 0.137 Uiso 1 1 calc R
H19C H -0.1778 0.8025 0.0992 0.137 Uiso 1 1 calc R
C20 C -0.01545(8) 0.7988(3) 0.02710(14) 0.0880(11) Uani 1 1 d .
H20 H -0.0155 0.8661 0.0561 0.106 Uiso 1 1 calc R
C21 C 0.07821(9) 0.9296(3) -0.22690(19) 0.0878(10) Uani 1 1 d .
H21 H 0.0812 1.0128 -0.2249 0.105 Uiso 1 1 calc R
C22 C 0.02227(9) 0.9048(3) -0.14278(17) 0.0819(9) Uani 1 1 d .
H22A H -0.0022 0.8480 -0.1397 0.123 Uiso 1 1 calc R
H22B H 0.0092 0.9806 -0.1592 0.123 Uiso 1 1 calc R
H22C H 0.0400 0.9151 -0.0969 0.123 Uiso 1 1 calc R
C23 C 0.06951(8) 0.7678(3) 0.03395(16) 0.1040(13) Uani 1 1 d .
H23A H 0.0844 0.7007 0.0593 0.156 Uiso 1 1 calc R
H23B H 0.0710 0.8366 0.0645 0.156 Uiso 1 1 calc R
H23C H 0.0849 0.7855 -0.0061 0.156 Uiso 1 1 calc R
C24 C 0.09912(9) 0.8555(3) -0.26546(17) 0.0838(10) Uani 1 1 d .
H24 H 0.1198 0.8788 -0.2959 0.101 Uiso 1 1 calc R
C25 C -0.17936(12) 0.9975(3) -0.02929(19) 0.0993(10) Uani 1 1 d .
H25A H -0.2121 1.0120 -0.0335 0.149 Uiso 1 1 calc R
H25B H -0.1699 0.9965 -0.0755 0.149 Uiso 1 1 calc R
H25C H -0.1631 1.0602 -0.0015 0.149 Uiso 1 1 calc R

loop_
_atom_site_aniso_label
_atom_site_aniso_U_11
_atom_site_aniso_U_22
_atom_site_aniso_U_33
_atom_site_aniso_U_23
_atom_site_aniso_U_13
_atom_site_aniso_U_12
N1 0.0280(7) 0.0591(11) 0.0370(8) -0.0038(7) 0.0052(6) -0.0061(7)
N2 0.0315(8) 0.0522(10) 0.0441(9) -0.0020(8) 0.0028(7) -0.0094(7)
N3 0.0287(7) 0.0536(10) 0.0438(9) 0.0030(8) 0.0073(7) -0.0067(7)
N4 0.0333(8) 0.0519(10) 0.0437(9) 0.0025(8) 0.0032(7) -0.0138(8)
N5 0.0311(8) 0.0724(12) 0.0406(9) -0.0080(9) 0.0070(7) -0.0150(8)
N6 0.0307(9) 0.137(2) 0.0626(12) -0.0512(13) 0.0119(8) -0.0227(11)
N7 0.0331(9) 0.0871(16) 0.0619(12) -0.0330(11) 0.0113(8) -0.0180(10)
N8 0.0437(10) 0.0901(16) 0.0486(10) 0.0121(10) 0.0075(8) -0.0022(10)
N9 0.0420(10) 0.0539(12) 0.0830(14) -0.0025(10) -0.0035(9) -0.0072(9)
O1 0.0395(7) 0.0740(11) 0.0498(8) 0.0033(8) 0.0023(6) -0.0239(7)
O2 0.0509(10) 0.1251(18) 0.1411(19) -0.0840(16) 0.0244(11) -0.0296(11)
O3 0.0528(10) 0.1218(18) 0.0487(10) 0.0095(11) 0.0038(8) 0.0447(11)
C1 0.0266(8) 0.0494(11) 0.0435(10) -0.0029(9) 0.0046(7) -0.0062(8)
C2 0.0275(8) 0.0524(12) 0.0462(11) -0.0020(9) 0.0043(8) -0.0080(8)
C3 0.0280(8) 0.0483(11) 0.0441(10) -0.0060(9) 0.0069(8) -0.0049(8)
C4 0.0289(9) 0.0518(12) 0.0413(10) -0.0041(9) 0.0081(7) -0.0044(8)
C5 0.0316(9) 0.0539(12) 0.0411(10) -0.0093(9) 0.0028(8) -0.0048(8)
C6 0.0354(10) 0.0562(13) 0.0415(10) -0.0030(9) 0.0032(8) -0.0076(9)
C7 0.0325(9) 0.0723(15) 0.0428(11) -0.0014(10) 0.0056(8) -0.0131(10)
C8 0.0346(9) 0.0563(13) 0.0406(10) -0.0040(9) 0.0057(8) -0.0044(9)
C9 0.0320(9) 0.0891(17) 0.0387(11) -0.0128(11) 0.0070(8) -0.0182(10)
C10 0.0333(9) 0.0585(13) 0.0439(11) -0.0016(10) -0.0016(8) -0.0034(9)
C11 0.0437(11) 0.0646(14) 0.0497(12) 0.0073(11) 0.0084(9) -0.0130(10)
C12 0.0556(13) 0.0558(14) 0.0512(13) 0.0047(10) 0.0009(10) -0.0034(11)
C13 0.0576(13) 0.0725(16) 0.0489(12) -0.0082(11) 0.0157(10) -0.0108(12)
C14 0.0330(10) 0.0982(19) 0.0513(13) -0.0285(13) 0.0116(9) -0.0185(11)
C15 0.0433(12) 0.099(2) 0.0707(16) -0.0421(15) 0.0159(11) -0.0201(13)
C16 0.0429(12) 0.0880(19) 0.0750(17) -0.0344(15) 0.0135(11) -0.0103(12)
C17 0.0387(12) 0.0802(18) 0.0923(19) -0.0334(15) 0.0033(12) -0.0035(12)
C18 0.0432(12) 0.0828(18) 0.0543(13) 0.0046(12) -0.0062(10) -0.0093(12)
C19 0.0550(15) 0.141(3) 0.080(2) -0.025(2) 0.0201(14) -0.0099(17)
C20 0.0379(12) 0.149(3) 0.0803(18) -0.0713(19) 0.0188(12) -0.0244(15)
C21 0.0515(15) 0.0721(19) 0.132(3) 0.034(2) -0.0159(17) -0.0165(14)
C22 0.0570(15) 0.0673(18) 0.119(2) -0.0373(17) 0.0020(15) 0.0032(13)
C23 0.0328(12) 0.189(4) 0.090(2) -0.080(2) 0.0101(12) -0.0313(17)
C24 0.0482(14) 0.113(3) 0.088(2) 0.0484(19) 0.0006(14) -0.0129(16)
C25 0.099(2) 0.093(2) 0.103(3) -0.007(2) 0.004(2) -0.008(2)

loop_
_atom_type_symbol
_atom_type_description
_atom_type_scat_dispersion_real
_atom_type_scat_dispersion_imag
_atom_type_scat_source
C C 0.0033 0.0016 'International Tables Vol C Tables 4.2.6.8 and 6.1.1.4'
H H 0.0000 0.0000 'International Tables Vol C Tables 4.2.6.8 and 6.1.1.4'
N N 0.0061 0.0033 'International Tables Vol C Tables 4.2.6.8 and 6.1.1.4'
O O 0.0106 0.0060 'International Tables Vol C Tables 4.2.6.8 and 6.1.1.4'

loop_
_geom_angle_atom_site_label_1
_geom_angle_atom_site_label_2
_geom_angle_atom_site_label_3
_geom_angle
_geom_angle_publ_flag
C7 N1 C5 112.05(14) no
C7 N1 C8 110.12(17) no
C5 N1 C8 112.17(15) no
C4 N2 C1 104.56(16) no
C4 N3 C2 107.34(16) no
C4 N3 C11 126.45(17) no
C2 N3 C11 126.06(17) no
C3 N4 C1 124.24(17) no
C3 N4 H4N 118.8(15) no
C1 N4 H4N 116.0(15) no
C9 N5 C14 105.47(17) no
C9 N6 C20 108.07(18) no
C9 N6 C23 126.4(2) no
C20 N6 C23 125.6(2) no
C15 N7 C14 124.0(2) no
C15 N7 H7N 124.6(18) no
C14 N7 H7N 111.1(18) no
C10 N8 C24 104.6(2) no
C10 N9 C21 107.2(2) no
C10 N9 C22 127.3(2) no
C21 N9 C22 125.5(3) no
H3OB O3 H3OA 106(3) no
C2 C1 N2 110.99(17) no
C2 C1 N4 130.97(17) no
N2 C1 N4 118.04(17) no
C1 C2 N3 105.22(16) no
C1 C2 H2 127.4 no
N3 C2 H2 127.4 no
O1 C3 N4 121.41(19) no
O1 C3 C6 122.07(17) no
N4 C3 C6 116.52(17) no
N2 C4 N3 111.89(16) no
N2 C4 C8 125.74(17) no
N3 C4 C8 122.05(18) no
N1 C5 C10 110.25(15) no
N1 C5 H5A 109.6 no
C10 C5 H5A 109.6 no
N1 C5 H5B 109.6 no
C10 C5 H5B 109.6 no
H5A C5 H5B 108.1 no
C13 C6 C18 109.45(18) no
C13 C6 C12 109.66(18) no
C18 C6 C12 109.49(19) no
C13 C6 C3 108.28(18) no
C18 C6 C3 108.04(16) no
C12 C6 C3 111.88(17) no
N1 C7 C9 111.89(19) no
N1 C7 H7A 109.2 no
C9 C7 H7A 109.2 no
N1 C7 H7B 109.2 no
C9 C7 H7B 109.2 no
H7A C7 H7B 107.9 no
N1 C8 C4 109.53(16) no
N1 C8 H8A 109.8 no
C4 C8 H8A 109.8 no
N1 C8 H8B 109.8 no
C4 C8 H8B 109.8 no
H8A C8 H8B 108.2 no
N5 C9 N6 110.7(2) no
N5 C9 C7 125.43(19) no
N6 C9 C7 123.88(18) no
N8 C10 N9 111.3(2) no
N8 C10 C5 125.0(2) no
N9 C10 C5 123.55(19) no
N3 C11 H11A 109.5 no
N3 C11 H11B 109.5 no
H11A C11 H11B 109.5 no
N3 C11 H11C 109.5 no
H11A C11 H11C 109.5 no
H11B C11 H11C 109.5 no
C6 C12 H12A 109.5 no
C6 C12 H12B 109.5 no
H12A C12 H12B 109.5 no
C6 C12 H12C 109.5 no
H12A C12 H12C 109.5 no
H12B C12 H12C 109.5 no
C6 C13 H13A 109.5 no
C6 C13 H13B 109.5 no
H13A C13 H13B 109.5 no
C6 C13 H13C 109.5 no
H13A C13 H13C 109.5 no
H13B C13 H13C 109.5 no
C20 C14 N5 111.0(2) no
C20 C14 N7 130.4(2) no
N5 C14 N7 118.53(18) no
O2 C15 N7 121.8(2) no
O2 C15 C16 119.7(2) no
N7 C15 C16 118.4(2) no
C19 C16 C17 114.1(2) no
C19 C16 C15 108.5(2) no
C17 C16 C15 113.4(2) no
C19 C16 C25 108.0(3) no
C17 C16 C25 105.9(2) no
C15 C16 C25 106.5(2) no
C16 C17 H17A 109.5 no
C16 C17 H17B 109.5 no
H17A C17 H17B 109.5 no
C16 C17 H17C 109.5 no
H17A C17 H17C 109.5 no
H17B C17 H17C 109.5 no
C6 C18 H18A 109.5 no
C6 C18 H18B 109.5 no
H18A C18 H18B 109.5 no
C6 C18 H18C 109.5 no
H18A C18 H18C 109.5 no
H18B C18 H18C 109.5 no
C16 C19 H19A 109.5 no
C16 C19 H19B 109.5 no
H19A C19 H19B 109.5 no
C16 C19 H19C 109.5 no
H19A C19 H19C 109.5 no
H19B C19 H19C 109.5 no
C14 C20 N6 104.7(2) no
C14 C20 H20 127.6 no
N6 C20 H20 127.6 no
C24 C21 N9 106.1(3) no
C24 C21 H21 126.9 no
N9 C21 H21 126.9 no
N9 C22 H22A 109.5 no
N9 C22 H22B 109.5 no
H22A C22 H22B 109.5 no
N9 C22 H22C 109.5 no
H22A C22 H22C 109.5 no
H22B C22 H22C 109.5 no
N6 C23 H23A 109.5 no
N6 C23 H23B 109.5 no
H23A C23 H23B 109.5 no
N6 C23 H23C 109.5 no
H23A C23 H23C 109.5 no
H23B C23 H23C 109.5 no
C21 C24 N8 110.8(3) no
C21 C24 H24 124.6 no
N8 C24 H24 124.6 no
C16 C25 H25A 109.5 no
C16 C25 H25B 109.5 no
H25A C25 H25B 109.5 no
C16 C25 H25C 109.5 no
H25A C25 H25C 109.5 no
H25B C25 H25C 109.5 no

loop_
_geom_bond_atom_site_label_1
_geom_bond_atom_site_label_2
_geom_bond_distance
_geom_bond_publ_flag
N1 C7 1.464(2) no
N1 C5 1.467(2) no
N1 C8 1.472(2) no
N2 C4 1.325(2) no
N2 C1 1.378(2) no
N3 C4 1.349(2) no
N3 C2 1.379(2) no
N3 C11 1.459(3) no
N4 C3 1.353(2) no
N4 C1 1.397(2) no
N4 H4N 0.86(2) no
N5 C9 1.329(2) no
N5 C14 1.362(3) no
N6 C9 1.350(3) no
N6 C20 1.376(3) no
N6 C23 1.477(3) no
N7 C15 1.354(3) no
N7 C14 1.405(3) no
N7 H7N 0.84(3) no
N8 C10 1.323(3) no
N8 C24 1.375(4) no
N9 C10 1.347(3) no
N9 C21 1.365(3) no
N9 C22 1.457(3) no
O1 C3 1.218(2) no
O2 C15 1.218(3) no
O3 H3OB 0.85(3) no
O3 H3OA 0.92(3) no
C1 C2 1.360(3) no
C2 H2 0.9500 no
C3 C6 1.531(3) no
C4 C8 1.496(3) no
C5 C10 1.487(3) no
C5 H5A 0.9900 no
C5 H5B 0.9900 no
C6 C13 1.529(3) no
C6 C18 1.534(3) no
C6 C12 1.529(3) no
C7 C9 1.482(3) no
C7 H7A 0.9900 no
C7 H7B 0.9900 no
C8 H8A 0.9900 no
C8 H8B 0.9900 no
C11 H11A 0.9800 no
C11 H11B 0.9800 no
C11 H11C 0.9800 no
C12 H12A 0.9800 no
C12 H12B 0.9800 no
C12 H12C 0.9800 no
C13 H13A 0.9800 no
C13 H13B 0.9800 no
C13 H13C 0.9800 no
C14 C20 1.363(3) no
C15 C16 1.535(3) no
C16 C19 1.476(4) no
C16 C17 1.514(3) no
C16 C25 1.584(4) no
C17 H17A 0.9800 no
C17 H17B 0.9800 no
C17 H17C 0.9800 no
C18 H18A 0.9800 no
C18 H18B 0.9800 no
C18 H18C 0.9800 no
C19 H19A 0.9800 no
C19 H19B 0.9800 no
C19 H19C 0.9800 no
C20 H20 0.9500 no
C21 C24 1.337(5) no
C21 H21 0.9500 no
C22 H22A 0.9800 no
C22 H22B 0.9800 no
C22 H22C 0.9800 no
C23 H23A 0.9800 no
C23 H23B 0.9800 no
C23 H23C 0.9800 no
C24 H24 0.9500 no
C25 H25A 0.9800 no
C25 H25B 0.9800 no
C25 H25C 0.9800 no

loop_
_geom_torsion_atom_site_label_1
_geom_torsion_atom_site_label_2
_geom_torsion_atom_site_label_3
_geom_torsion_atom_site_label_4
_geom_torsion
_geom_torsion_publ_flag
C4 N2 C1 C2 -0.6(2) no
C4 N2 C1 N4 179.01(17) no
C3 N4 C1 C2 -13.1(3) no
C3 N4 C1 N2 167.37(18) no
N2 C1 C2 N3 0.4(2) no
N4 C1 C2 N3 -179.16(19) no
C4 N3 C2 C1 0.0(2) no
C11 N3 C2 C1 175.85(18) no
C1 N4 C3 O1 -0.4(3) no
C1 N4 C3 C6 179.64(18) no
C1 N2 C4 N3 0.6(2) no
C1 N2 C4 C8 -172.95(18) no
C2 N3 C4 N2 -0.4(2) no
C11 N3 C4 N2 -176.24(18) no
C2 N3 C4 C8 173.47(17) no
C11 N3 C4 C8 -2.4(3) no
C7 N1 C5 C10 152.84(18) no
C8 N1 C5 C10 -82.7(2) no
O1 C3 C6 C13 98.2(2) no
N4 C3 C6 C13 -81.8(2) no
O1 C3 C6 C18 -20.2(3) no
N4 C3 C6 C18 159.78(19) no
O1 C3 C6 C12 -140.8(2) no
N4 C3 C6 C12 39.2(2) no
C5 N1 C7 C9 -76.3(2) no
C8 N1 C7 C9 158.07(16) no
C7 N1 C8 C4 -78.3(2) no
C5 N1 C8 C4 156.15(16) no
N2 C4 C8 N1 92.6(2) no
N3 C4 C8 N1 -80.4(2) no
C14 N5 C9 N6 -1.0(3) no
C14 N5 C9 C7 178.4(2) no
C20 N6 C9 N5 0.2(3) no
C23 N6 C9 N5 -178.7(3) no
C20 N6 C9 C7 -179.3(2) no
C23 N6 C9 C7 1.8(4) no
N1 C7 C9 N5 114.9(2) no
N1 C7 C9 N6 -65.7(3) no
C24 N8 C10 N9 0.6(2) no
C24 N8 C10 C5 -174.55(19) no
C21 N9 C10 N8 -0.6(3) no
C22 N9 C10 N8 179.1(2) no
C21 N9 C10 C5 174.6(2) no
C22 N9 C10 C5 -5.7(3) no
N1 C5 C10 N8 96.3(2) no
N1 C5 C10 N9 -78.2(2) no
C9 N5 C14 C20 1.5(3) no
C9 N5 C14 N7 -178.6(2) no
C15 N7 C14 C20 13.8(5) no
C15 N7 C14 N5 -166.0(2) no
C14 N7 C15 O2 -2.0(5) no
C14 N7 C15 C16 176.5(2) no
O2 C15 C16 C19 -65.5(4) no
N7 C15 C16 C19 116.0(3) no
O2 C15 C16 C17 166.6(3) no
N7 C15 C16 C17 -11.9(4) no
O2 C15 C16 C25 50.5(4) no
N7 C15 C16 C25 -128.0(3) no
N5 C14 C20 N6 -1.4(4) no
N7 C14 C20 N6 178.8(3) no
C9 N6 C20 C14 0.7(4) no
C23 N6 C20 C14 179.7(3) no
C10 N9 C21 C24 0.3(3) no
C22 N9 C21 C24 -179.3(2) no
N9 C21 C24 N8 0.0(3) no
C10 N8 C24 C21 -0.4(3) no
